data_4338346
loop_
_publ_author_name
'Siwatch, Rahul Kumar'
'Yadav, Dhirendra'
'Mukherjee, Goutam'
'Rajaraman, Gopalan'
'Nagendran, Selvarajan'

_publ_section_title
;
 Are ligand-stabilized carboxylic Acid derivatives with ge&#x2550;te bonds
 isolable?
;
_journal_issue 10
_journal_name_full 'Inorganic chemistry'
_journal_page_first 5073
_journal_page_last 5079
_journal_paper_doi 10.1021/ic500116f
_journal_volume 53
_journal_year 2014
_chemical_formula_moiety '2(C30 H46 Ge2 N4 O Te2), C4 H8 O'
_chemical_formula_sum 'C32 H50 Ge2 N4 O1.5 Te2'
_chemical_formula_weight 915.18
_chemical_name_systematic
; 
 ? 
;
_space_group_IT_number 14
_symmetry_cell_setting monoclinic
_symmetry_space_group_name_Hall '-P 2yn'
_symmetry_space_group_name_H-M 'P 1 21/n 1'
_atom_sites_solution_hydrogens geom
_atom_sites_solution_primary direct
_atom_sites_solution_secondary difmap
_audit_creation_method SHELXL-97
_cell_angle_alpha 90.00
_cell_angle_beta 92.246(2)
_cell_angle_gamma 90.00
_cell_formula_units_Z 8
_cell_length_a 21.130(2)
_cell_length_b 19.102(2)
_cell_length_c 21.423(2)
_cell_measurement_temperature 100(2)
_cell_volume 8640.2(15)
_computing_cell_refinement 'Bruker SMART'
_computing_data_collection 'Bruker SMART'
_computing_data_reduction 'Bruker SAINT'
_computing_molecular_graphics 'Bruker SHELXTL'
_computing_publication_material 'Bruker SHELXTL'
_computing_structure_refinement 'SHELXL-97 (Sheldrick, 1997)'
_computing_structure_solution 'SHELXS-97 (Sheldrick, 1990)'
_diffrn_ambient_temperature 100(2)
_diffrn_measured_fraction_theta_full 0.996
_diffrn_measured_fraction_theta_max 0.996
_diffrn_measurement_device_type 'CCD area detector'
_diffrn_measurement_method 'phi and omega scans'
_diffrn_radiation_monochromator graphite
_diffrn_radiation_source 'fine-focus sealed tube'
_diffrn_radiation_type MoK\a
_diffrn_radiation_wavelength 0.71073
_diffrn_reflns_av_R_equivalents 0.0537
_diffrn_reflns_av_sigmaI/netI 0.0765
_diffrn_reflns_limit_h_max 20
_diffrn_reflns_limit_h_min -25
_diffrn_reflns_limit_k_max 22
_diffrn_reflns_limit_k_min -18
_diffrn_reflns_limit_l_max 25
_diffrn_reflns_limit_l_min -21
_diffrn_reflns_number 44637
_diffrn_reflns_theta_full 25.00
_diffrn_reflns_theta_max 25.00
_diffrn_reflns_theta_min 1.33
_exptl_absorpt_coefficient_mu 2.741
_exptl_absorpt_correction_T_max 0.596
_exptl_absorpt_correction_T_min 0.412
_exptl_absorpt_correction_type multi-scan
_exptl_absorpt_process_details '(SADABS; Bruker, 2000)'
_exptl_crystal_colour Red
_exptl_crystal_density_diffrn 1.407
_exptl_crystal_density_method 'not measured'
_exptl_crystal_description Block
_exptl_crystal_F_000 3600.0
_exptl_crystal_size_max 0.510
_exptl_crystal_size_mid 0.280
_exptl_crystal_size_min 0.190
_platon_squeeze_details
;
;
_refine_diff_density_max 1.937
_refine_diff_density_min -0.849
_refine_diff_density_rms 0.142
_refine_ls_extinction_method none
_refine_ls_goodness_of_fit_ref 1.051
_refine_ls_hydrogen_treatment constr
_refine_ls_matrix_type full
_refine_ls_number_parameters 752
_refine_ls_number_reflns 15150
_refine_ls_number_restraints 1
_refine_ls_restrained_S_all 1.052
_refine_ls_R_factor_all 0.0749
_refine_ls_R_factor_gt 0.0590
_refine_ls_shift/su_max 0.00
_refine_ls_shift/su_mean 0.00
_refine_ls_structure_factor_coef Fsqd
_refine_ls_weighting_details 'calc w=1/[\s^2^(Fo^2^)+(0.0645P)^2^+30.9904P] where P=(Fo^2^+2Fc^2^)/3'
_refine_ls_weighting_scheme calc
_refine_ls_wR_factor_gt 0.1527
_refine_ls_wR_factor_ref 0.1590
_reflns_number_gt 11342
_reflns_number_total 15217
_reflns_threshold_expression >2sigma(I)
_cod_data_source_file ic500116f_si_001.cif
_cod_data_source_block 6
_cod_depositor_comments
;
The following automatic conversions were performed:

'_symmetry_cell_setting' value 'Monoclinic' changed to 'monoclinic'
according to
/usr/data/users/saulius/crontab/automatic-downloads/rss-feeds/ACS/lib/dictionaries/cif_core.dic
dictionary named 'cif_core.dic' version 2.4.2 from 2011-04-26.

Automatic conversion script
Id: cif_fix_values 2281 2013-09-26 08:29:07Z andrius 

 Adding full bibliography for 4338344--4338346.cif.
;
_cod_original_sg_symbol_H-M 'P 21/n'
_cod_database_code 4338346

loop_
_symmetry_equiv_pos_as_xyz
'x, y, z'
'-x+1/2, y+1/2, -z+1/2'
'-x, -y, -z'
'x-1/2, -y-1/2, z-1/2'

loop_
_atom_site_label
_atom_site_type_symbol
_atom_site_fract_x
_atom_site_fract_y
_atom_site_fract_z
_atom_site_U_iso_or_equiv
_atom_site_adp_type
_atom_site_occupancy
_atom_site_symmetry_multiplicity
_atom_site_calc_flag
_atom_site_refinement_flags
Te1 Te 0.61884(2) 1.09467(3) 0.30848(2) 0.04091(15) Uani 1 1 d .
Te2 Te 0.60196(3) 0.85974(3) 0.24800(3) 0.04563(16) Uani 1 1 d .
Te4 Te 0.29363(3) 0.42534(3) 0.40504(3) 0.04634(16) Uani 1 1 d .
Te3 Te 0.22540(3) 0.17420(3) 0.39396(3) 0.04926(17) Uani 1 1 d .
Ge1 Ge 0.70235(4) 1.05751(4) 0.24073(4) 0.03150(18) Uani 1 1 d .
Ge2 Ge 0.70912(4) 0.89382(4) 0.27952(4) 0.03249(19) Uani 1 1 d .
Ge4 Ge 0.24052(4) 0.38308(4) 0.31055(4) 0.0355(2) Uani 1 1 d .
Ge3 Ge 0.27689(4) 0.21683(4) 0.30162(4) 0.0372(2) Uani 1 1 d .
N3 N 0.7737(3) 0.8302(3) 0.2602(3) 0.0327(13) Uani 1 1 d .
O1 O 0.7374(2) 0.9743(3) 0.2516(3) 0.0409(13) Uani 1 1 d .
N4 N 0.7438(3) 0.8868(3) 0.3621(3) 0.0328(13) Uani 1 1 d .
N7 N 0.2409(3) 0.4482(3) 0.2439(3) 0.0389(15) Uani 1 1 d .
C7 C 0.7774(3) 1.1448(4) 0.1767(3) 0.0339(16) Uani 1 1 d .
N8 N 0.1523(3) 0.3800(3) 0.2925(3) 0.0372(14) Uani 1 1 d .
O2 O 0.2669(2) 0.3040(3) 0.2769(3) 0.0421(13) Uani 1 1 d .
C8 C 0.8106(3) 0.8098(3) 0.3110(3) 0.0333(16) Uani 1 1 d .
N5 N 0.2661(3) 0.1672(3) 0.2265(3) 0.0377(15) Uani 1 1 d .
C15 C 0.3183(4) 0.1361(4) 0.2067(3) 0.0352(17) Uani 1 1 d .
N1 N 0.6899(3) 1.0730(3) 0.1537(3) 0.0314(13) Uani 1 1 d .
C22 C 0.1836(4) 0.4636(4) 0.2182(3) 0.0366(17) Uani 1 1 d .
C14 C 0.7937(4) 0.8447(4) 0.3684(4) 0.0389(18) Uani 1 1 d .
C28 C 0.1323(4) 0.4236(4) 0.2461(3) 0.0355(17) Uani 1 1 d .
C3 C 0.7570(4) 1.1914(4) 0.0354(4) 0.049(2) Uani 1 1 d .
H3 H 0.7425 1.1979 -0.0057 0.059 Uiso 1 1 calc R
N2 N 0.7740(3) 1.1142(3) 0.2327(3) 0.0335(14) Uani 1 1 d .
N6 N 0.3635(3) 0.1960(4) 0.2932(3) 0.0448(16) Uani 1 1 d .
C1 C 0.7294(3) 1.1198(3) 0.1304(3) 0.0304(16) Uani 1 1 d .
C4 C 0.8087(4) 1.2317(4) 0.0534(4) 0.0430(19) Uani 1 1 d .
H4 H 0.8268 1.2585 0.0226 0.052 Uiso 1 1 calc R
C6 C 0.8220(4) 1.1980(4) 0.1663(4) 0.0409(18) Uani 1 1 d .
H6 H 0.8468 1.2101 0.2014 0.049 Uiso 1 1 calc R
C27 C 0.0686(4) 0.4281(4) 0.2273(4) 0.0398(18) Uani 1 1 d .
H27 H 0.0424 0.3982 0.2488 0.048 Uiso 1 1 calc R
C26 C 0.0368(4) 0.4690(4) 0.1822(4) 0.046(2) Uani 1 1 d .
H26 H -0.0069 0.4632 0.1791 0.055 Uiso 1 1 calc R
C5 C 0.8356(4) 1.2360(4) 0.1123(4) 0.0426(19) Uani 1 1 d .
H5 H 0.8677 1.2689 0.1175 0.051 Uiso 1 1 calc R
C23 C 0.1754(4) 0.5107(4) 0.1696(4) 0.046(2) Uani 1 1 d .
H23 H 0.2131 0.5300 0.1567 0.056 Uiso 1 1 calc R
C20 C 0.4368(4) 0.1314(5) 0.2338(4) 0.050(2) Uani 1 1 d .
H20 H 0.4680 0.1498 0.2609 0.060 Uiso 1 1 calc R
C16 C 0.3174(4) 0.0888(4) 0.1567(4) 0.0418(19) Uani 1 1 d .
H16 H 0.2771 0.0798 0.1395 0.050 Uiso 1 1 calc R
C17 C 0.3656(5) 0.0528(4) 0.1279(4) 0.052(2) Uani 1 1 d .
H17 H 0.3525 0.0253 0.0940 0.063 Uiso 1 1 calc R
C2 C 0.7233(4) 1.1431(4) 0.0682(4) 0.0395(18) Uani 1 1 d .
H2 H 0.6904 1.1220 0.0450 0.047 Uiso 1 1 calc R
C10 C 0.9020(4) 0.7324(4) 0.3477(4) 0.049(2) Uani 1 1 d .
H10 H 0.9299 0.6999 0.3319 0.059 Uiso 1 1 calc R
C13 C 0.8255(4) 0.8323(4) 0.4272(4) 0.051(2) Uani 1 1 d .
H13 H 0.8085 0.8569 0.4601 0.061 Uiso 1 1 calc R
C21 C 0.3755(4) 0.1547(4) 0.2462(3) 0.0406(18) Uani 1 1 d .
C19 C 0.4599(4) 0.0868(5) 0.1899(4) 0.052(2) Uani 1 1 d .
H19 H 0.5034 0.0791 0.1932 0.063 Uiso 1 1 calc R
C9 C 0.8572(4) 0.7577(4) 0.3041(4) 0.0399(18) Uani 1 1 d .
H9 H 0.8581 0.7374 0.2646 0.048 Uiso 1 1 calc R
C24 C 0.1231(4) 0.5346(4) 0.1367(4) 0.046(2) Uani 1 1 d .
H24 H 0.1308 0.5679 0.1062 0.055 Uiso 1 1 calc R
C18 C 0.4287(4) 0.0520(4) 0.1420(4) 0.053(2) Uani 1 1 d .
H18 H 0.4535 0.0249 0.1164 0.063 Uiso 1 1 calc R
C25 C 0.0610(4) 0.5163(5) 0.1423(4) 0.051(2) Uani 1 1 d .
H25 H 0.0319 0.5390 0.1156 0.061 Uiso 1 1 calc R
C12 C 0.8765(4) 0.7911(5) 0.4447(4) 0.052(2) Uani 1 1 d .
H12 H 0.8889 0.7936 0.4868 0.063 Uiso 1 1 calc R
C11 C 0.9120(4) 0.7469(5) 0.4097(5) 0.058(2) Uani 1 1 d .
H11 H 0.9461 0.7248 0.4302 0.069 Uiso 1 1 calc R
C29 C 0.6344(4) 1.0443(4) 0.1199(4) 0.0376(18) Uani 1 1 d .
H29A H 0.6192 1.0780 0.0889 0.045 Uiso 1 1 calc R
H29B H 0.6010 1.0369 0.1489 0.045 Uiso 1 1 calc R
C30 C 0.7760(4) 0.7980(4) 0.1979(4) 0.0412(19) Uani 1 1 d .
H30A H 0.7348 0.8039 0.1770 0.049 Uiso 1 1 calc R
H30B H 0.7828 0.7481 0.2034 0.049 Uiso 1 1 calc R
C31 C 0.8192(4) 1.1288(4) 0.2850(4) 0.045(2) Uani 1 1 d .
H31A H 0.8018 1.1111 0.3232 0.054 Uiso 1 1 calc R
H31B H 0.8238 1.1791 0.2894 0.054 Uiso 1 1 calc R
C32 C 0.0676(4) 0.3474(5) 0.3692(4) 0.047(2) Uani 1 1 d .
H32 H 0.0426 0.3880 0.3551 0.056 Uiso 1 1 calc R
C33 C 0.1107(4) 0.3254(4) 0.3165(4) 0.0425(19) Uani 1 1 d .
H33A H 0.1371 0.2868 0.3316 0.051 Uiso 1 1 calc R
H33B H 0.0842 0.3079 0.2820 0.051 Uiso 1 1 calc R
C34 C 0.3003(4) 0.4852(5) 0.2312(4) 0.051(2) Uani 1 1 d .
H34A H 0.3222 0.4961 0.2706 0.062 Uiso 1 1 calc R
H34B H 0.2901 0.5291 0.2104 0.062 Uiso 1 1 calc R
C35 C 0.7368(4) 0.9952(4) 0.4300(4) 0.049(2) Uani 1 1 d .
H35 H 0.7303 1.0240 0.3925 0.059 Uiso 1 1 calc R
C36 C 0.7131(4) 0.9214(4) 0.4140(4) 0.045(2) Uani 1 1 d .
H36A H 0.7189 0.8924 0.4509 0.054 Uiso 1 1 calc R
H36B H 0.6680 0.9239 0.4040 0.054 Uiso 1 1 calc R
C37 C 0.2034(4) 0.1541(4) 0.1949(4) 0.045(2) Uani 1 1 d .
H37A H 0.1704 0.1678 0.2226 0.054 Uiso 1 1 calc R
H37B H 0.1989 0.1044 0.1868 0.054 Uiso 1 1 calc R
C38 C 0.1055(5) 0.3675(5) 0.4279(4) 0.058(2) Uani 1 1 d .
H38A H 0.0775 0.3859 0.4582 0.087 Uiso 1 1 calc R
H38B H 0.1362 0.4025 0.4180 0.087 Uiso 1 1 calc R
H38C H 0.1269 0.3270 0.4448 0.087 Uiso 1 1 calc R
C39 C 0.1941(5) 0.1943(5) 0.1327(4) 0.054(2) Uani 1 1 d .
H39 H 0.2304 0.1838 0.1073 0.065 Uiso 1 1 calc R
C40 C 0.4097(4) 0.2178(5) 0.3430(5) 0.059(3) Uani 1 1 d .
H40A H 0.4457 0.1862 0.3436 0.071 Uiso 1 1 calc R
H40B H 0.3902 0.2146 0.3831 0.071 Uiso 1 1 calc R
C41 C 0.0230(4) 0.2886(5) 0.3830(5) 0.062(3) Uani 1 1 d .
H41A H 0.0469 0.2477 0.3949 0.093 Uiso 1 1 calc R
H41B H -0.0031 0.2786 0.3464 0.093 Uiso 1 1 calc R
H41C H -0.0033 0.3021 0.4166 0.093 Uiso 1 1 calc R
C42 C 0.6939(6) 1.0242(5) 0.4797(5) 0.078(3) Uani 1 1 d .
H42A H 0.7053 1.0034 0.5194 0.118 Uiso 1 1 calc R
H42B H 0.6506 1.0132 0.4686 0.118 Uiso 1 1 calc R
H42C H 0.6989 1.0740 0.4824 0.118 Uiso 1 1 calc R
C43 C 0.8061(5) 1.0004(5) 0.4501(5) 0.065(3) Uani 1 1 d .
H43A H 0.8171 1.0486 0.4569 0.098 Uiso 1 1 calc R
H43B H 0.8315 0.9813 0.4180 0.098 Uiso 1 1 calc R
H43C H 0.8136 0.9745 0.4881 0.098 Uiso 1 1 calc R
C44 C 0.8845(5) 1.0965(5) 0.2777(6) 0.068(3) Uani 1 1 d .
H44 H 0.9017 1.1128 0.2384 0.082 Uiso 1 1 calc R
C45 C 0.6489(7) 0.9731(7) 0.0863(6) 0.111(4) Uani 1 1 d .
H45 H 0.6595 0.9395 0.1196 0.133 Uiso 1 1 calc R
C46 C 0.1907(5) 0.2721(5) 0.1398(5) 0.073(3) Uani 1 1 d .
H46A H 0.1590 0.2837 0.1690 0.110 Uiso 1 1 calc R
H46B H 0.1799 0.2930 0.1001 0.110 Uiso 1 1 calc R
H46C H 0.2310 0.2895 0.1550 0.110 Uiso 1 1 calc R
C47 C 0.3443(5) 0.4435(6) 0.1911(5) 0.066(3) Uani 1 1 d .
H47 H 0.3487 0.3964 0.2088 0.079 Uiso 1 1 calc R
C48 C 0.5838(5) 0.9488(6) 0.0562(6) 0.077(3) Uani 1 1 d .
H48A H 0.5709 0.9805 0.0234 0.116 Uiso 1 1 calc R
H48B H 0.5525 0.9483 0.0875 0.116 Uiso 1 1 calc R
H48C H 0.5881 0.9025 0.0393 0.116 Uiso 1 1 calc R
C49 C 0.3172(6) 0.4368(7) 0.1237(6) 0.088(4) Uani 1 1 d .
H49A H 0.2742 0.4205 0.1242 0.131 Uiso 1 1 calc R
H49B H 0.3422 0.4042 0.1012 0.131 Uiso 1 1 calc R
H49C H 0.3182 0.4817 0.1036 0.131 Uiso 1 1 calc R
C50 C 0.1348(6) 0.1637(6) 0.0989(6) 0.089(4) Uani 1 1 d .
H50A H 0.0993 0.1676 0.1253 0.134 Uiso 1 1 calc R
H50B H 0.1419 0.1153 0.0894 0.134 Uiso 1 1 calc R
H50C H 0.1261 0.1891 0.0608 0.134 Uiso 1 1 calc R
C51 C 0.6984(9) 0.9696(10) 0.0449(7) 0.148(5) Uani 1 1 d .
H51A H 0.6881 0.9977 0.0087 0.223 Uiso 1 1 calc R
H51B H 0.7045 0.9219 0.0324 0.223 Uiso 1 1 calc R
H51C H 0.7366 0.9869 0.0651 0.223 Uiso 1 1 calc R
C52 C 0.4690(5) 0.3008(6) 0.2748(7) 0.089(4) Uani 1 1 d .
H52A H 0.4851 0.3476 0.2718 0.133 Uiso 1 1 calc R
H52B H 0.4413 0.2911 0.2393 0.133 Uiso 1 1 calc R
H52C H 0.5036 0.2682 0.2759 0.133 Uiso 1 1 calc R
C53 C 0.4101(5) 0.4787(7) 0.1936(7) 0.096(4) Uani 1 1 d .
H53A H 0.4368 0.4560 0.1646 0.143 Uiso 1 1 calc R
H53B H 0.4287 0.4746 0.2351 0.143 Uiso 1 1 calc R
H53C H 0.4057 0.5272 0.1828 0.143 Uiso 1 1 calc R
C55 C 0.4333(6) 0.2938(6) 0.3331(7) 0.092(4) Uani 1 1 d .
H55 H 0.3963 0.3248 0.3299 0.110 Uiso 1 1 calc R
C56 C 0.8870(6) 1.0179(6) 0.2797(7) 0.093(4) Uani 1 1 d .
H56A H 0.9295 1.0026 0.2732 0.140 Uiso 1 1 calc R
H56B H 0.8591 0.9991 0.2475 0.140 Uiso 1 1 calc R
H56C H 0.8740 1.0019 0.3197 0.140 Uiso 1 1 calc R
C57 C 0.9268(6) 1.1233(8) 0.3327(8) 0.122(6) Uani 1 1 d .
H57A H 0.9141 1.1018 0.3707 0.183 Uiso 1 1 calc R
H57B H 0.9225 1.1732 0.3360 0.183 Uiso 1 1 calc R
H57C H 0.9702 1.1118 0.3257 0.183 Uiso 1 1 calc R
C58 C 0.0580(7) 0.3495(9) 0.0347(8) 0.119(6) Uani 1 1 d .
H58A H 0.0801 0.3805 0.0641 0.143 Uiso 1 1 calc R
H58B H 0.0873 0.3135 0.0222 0.143 Uiso 1 1 calc R
O3 O -0.0251(7) 0.3758(9) -0.0241(8) 0.227(10) Uani 1 1 d .
C59 C 0.8245(8) 0.8247(7) 0.1562(6) 0.111(4) Uani 1 1 d D
H59 H 0.8588 0.7924 0.1687 0.133 Uiso 1 1 calc R
C60 C 0.4722(6) 0.3132(9) 0.3914(8) 0.155(9) Uani 1 1 d .
H60A H 0.5018 0.2763 0.4014 0.232 Uiso 1 1 calc R
H60B H 0.4447 0.3197 0.4255 0.232 Uiso 1 1 calc R
H60C H 0.4949 0.3558 0.3843 0.232 Uiso 1 1 calc R
C61 C 0.0034(9) 0.3175(10) 0.0640(8) 0.138(6) Uani 1 1 d .
H61A H 0.0043 0.3256 0.1087 0.165 Uiso 1 1 calc R
H61B H 0.0008 0.2677 0.0558 0.165 Uiso 1 1 calc R
C63 C 0.0370(8) 0.3848(15) -0.0142(9) 0.210(14) Uani 1 1 d .
H63A H 0.0589 0.3695 -0.0507 0.252 Uiso 1 1 calc R
H63B H 0.0459 0.4342 -0.0079 0.252 Uiso 1 1 calc R
C64 C 0.8119(10) 0.7976(10) 0.0908(6) 0.165(9) Uani 1 1 d .
H64A H 0.7687 0.8068 0.0781 0.247 Uiso 1 1 calc R
H64B H 0.8196 0.7481 0.0899 0.247 Uiso 1 1 calc R
H64C H 0.8395 0.8207 0.0628 0.247 Uiso 1 1 calc R
C65 C -0.0488(8) 0.3565(14) 0.0313(11) 0.197(12) Uani 1 1 d .
H65A H -0.0858 0.3269 0.0247 0.237 Uiso 1 1 calc R
H65B H -0.0606 0.3973 0.0552 0.237 Uiso 1 1 calc R
C75 C 0.8582(9) 0.8867(9) 0.1626(7) 0.148(5) Uani 1 1 d D
H75A H 0.8319 0.9251 0.1487 0.223 Uiso 1 1 calc R
H75B H 0.8951 0.8846 0.1380 0.223 Uiso 1 1 calc R
H75C H 0.8709 0.8935 0.2057 0.223 Uiso 1 1 calc R

loop_
_atom_site_aniso_label
_atom_site_aniso_U_11
_atom_site_aniso_U_22
_atom_site_aniso_U_33
_atom_site_aniso_U_23
_atom_site_aniso_U_13
_atom_site_aniso_U_12
Te1 0.0459(3) 0.0396(3) 0.0377(3) 0.0020(2) 0.0073(2) 0.0029(2)
Te2 0.0417(3) 0.0387(3) 0.0556(4) 0.0015(2) -0.0084(2) 0.0000(2)
Te4 0.0577(4) 0.0430(3) 0.0378(3) -0.0029(2) -0.0052(2) 0.0031(3)
Te3 0.0684(4) 0.0430(3) 0.0370(3) -0.0032(2) 0.0088(3) 0.0152(3)
Ge1 0.0389(4) 0.0243(4) 0.0313(4) 0.0035(3) 0.0007(3) 0.0007(3)
Ge2 0.0413(4) 0.0227(4) 0.0331(4) 0.0032(3) -0.0020(3) 0.0004(3)
Ge4 0.0423(5) 0.0294(4) 0.0349(4) -0.0040(3) 0.0020(3) 0.0015(3)
Ge3 0.0438(5) 0.0324(4) 0.0352(5) -0.0095(3) -0.0001(3) 0.0044(3)
N3 0.040(3) 0.027(3) 0.031(3) -0.006(3) -0.001(3) 0.003(3)
O1 0.046(3) 0.026(3) 0.051(3) 0.016(2) 0.004(2) 0.002(2)
N4 0.041(4) 0.026(3) 0.032(3) -0.003(3) -0.002(3) 0.000(3)
N7 0.040(4) 0.038(4) 0.039(4) -0.002(3) 0.000(3) -0.011(3)
C7 0.037(4) 0.027(4) 0.038(4) -0.007(3) 0.005(3) 0.002(3)
N8 0.040(4) 0.035(3) 0.037(4) 0.004(3) -0.001(3) -0.005(3)
O2 0.050(3) 0.029(3) 0.048(3) -0.006(2) 0.006(2) 0.001(2)
C8 0.041(4) 0.019(3) 0.040(4) 0.012(3) 0.004(3) -0.005(3)
N5 0.044(4) 0.043(4) 0.025(3) -0.009(3) -0.003(3) 0.002(3)
C15 0.048(5) 0.026(4) 0.032(4) 0.000(3) 0.002(3) -0.004(3)
N1 0.041(3) 0.020(3) 0.033(3) 0.006(2) 0.000(3) -0.002(3)
C22 0.044(4) 0.036(4) 0.029(4) -0.005(3) -0.002(3) 0.004(3)
C14 0.050(5) 0.029(4) 0.037(4) 0.009(3) -0.009(3) -0.011(4)
C28 0.041(4) 0.037(4) 0.030(4) -0.003(3) 0.007(3) 0.000(3)
C3 0.076(6) 0.037(5) 0.035(5) 0.004(4) 0.007(4) -0.005(4)
N2 0.034(3) 0.032(3) 0.035(4) 0.000(3) 0.006(3) 0.002(3)
N6 0.043(4) 0.047(4) 0.045(4) -0.011(3) 0.002(3) 0.002(3)
C1 0.044(4) 0.018(3) 0.029(4) -0.006(3) 0.004(3) -0.002(3)
C4 0.066(6) 0.025(4) 0.039(5) 0.001(3) 0.018(4) 0.000(4)
C6 0.043(5) 0.036(4) 0.044(5) 0.004(3) 0.004(4) 0.001(3)
C27 0.043(5) 0.038(4) 0.038(5) 0.008(3) 0.005(3) -0.007(4)
C26 0.048(5) 0.051(5) 0.040(5) 0.004(4) -0.003(4) -0.006(4)
C5 0.046(5) 0.025(4) 0.058(6) -0.002(4) 0.014(4) -0.006(3)
C23 0.057(5) 0.052(5) 0.031(4) 0.008(4) 0.005(4) -0.012(4)
C20 0.039(5) 0.061(6) 0.051(5) -0.004(4) 0.003(4) -0.001(4)
C16 0.056(5) 0.033(4) 0.036(4) -0.006(3) 0.001(4) 0.005(4)
C17 0.087(7) 0.039(5) 0.031(5) -0.006(4) -0.001(4) 0.006(5)
C2 0.059(5) 0.022(4) 0.037(4) -0.004(3) -0.003(4) -0.003(3)
C10 0.049(5) 0.038(5) 0.061(6) 0.008(4) 0.000(4) 0.006(4)
C13 0.062(6) 0.044(5) 0.045(5) 0.008(4) -0.012(4) 0.006(4)
C21 0.055(5) 0.039(4) 0.028(4) -0.005(3) -0.002(3) 0.002(4)
C19 0.052(5) 0.048(5) 0.057(6) -0.007(4) 0.013(4) 0.015(4)
C9 0.045(5) 0.024(4) 0.052(5) 0.002(3) 0.008(4) -0.004(3)
C24 0.056(5) 0.050(5) 0.032(4) 0.010(4) 0.002(4) -0.009(4)
C18 0.062(6) 0.042(5) 0.054(6) -0.010(4) 0.015(4) 0.011(4)
C25 0.067(6) 0.054(5) 0.031(5) 0.012(4) -0.002(4) 0.002(5)
C12 0.068(6) 0.046(5) 0.042(5) 0.014(4) -0.012(4) 0.003(4)
C11 0.053(5) 0.047(5) 0.073(7) 0.008(5) -0.015(5) 0.012(4)
C29 0.048(5) 0.018(3) 0.047(5) 0.001(3) 0.004(4) -0.005(3)
C30 0.056(5) 0.027(4) 0.041(5) -0.009(3) 0.000(4) 0.001(3)
C31 0.059(5) 0.040(5) 0.035(5) 0.006(3) -0.007(4) -0.005(4)
C32 0.046(5) 0.050(5) 0.045(5) 0.012(4) 0.013(4) 0.004(4)
C33 0.048(5) 0.031(4) 0.048(5) 0.004(4) -0.002(4) -0.010(4)
C34 0.052(5) 0.060(6) 0.041(5) 0.001(4) -0.001(4) -0.016(4)
C35 0.078(6) 0.033(4) 0.036(5) -0.005(3) -0.001(4) 0.008(4)
C36 0.052(5) 0.050(5) 0.034(4) 0.004(4) 0.000(4) -0.005(4)
C37 0.044(5) 0.049(5) 0.042(5) -0.004(4) -0.007(4) -0.007(4)
C38 0.067(6) 0.066(6) 0.042(5) 0.010(4) 0.013(4) 0.004(5)
C39 0.066(6) 0.052(5) 0.044(5) -0.007(4) -0.007(4) 0.008(4)
C40 0.046(5) 0.071(6) 0.060(6) -0.033(5) -0.010(4) 0.005(5)
C41 0.057(6) 0.064(6) 0.065(7) 0.024(5) 0.001(5) -0.010(5)
C42 0.119(9) 0.058(6) 0.059(7) -0.032(5) 0.003(6) 0.029(6)
C43 0.079(7) 0.045(5) 0.070(7) -0.022(5) -0.005(5) -0.012(5)
C44 0.051(6) 0.061(6) 0.090(8) 0.019(6) -0.023(5) 0.000(5)
C45 0.157(9) 0.107(7) 0.072(6) -0.028(5) 0.033(6) -0.077(7)
C46 0.076(7) 0.061(7) 0.081(8) -0.003(5) -0.028(6) 0.009(5)
C47 0.056(6) 0.074(7) 0.070(7) 0.002(5) 0.028(5) 0.005(5)
C48 0.070(7) 0.070(7) 0.092(8) -0.043(6) 0.005(6) -0.033(6)
C49 0.087(8) 0.100(9) 0.078(9) -0.021(7) 0.035(7) -0.017(7)
C50 0.114(10) 0.058(7) 0.092(9) 0.003(6) -0.051(8) -0.007(6)
C51 0.172(12) 0.183(13) 0.093(8) -0.048(8) 0.043(8) -0.072(10)
C52 0.069(7) 0.058(7) 0.139(13) -0.023(7) -0.003(8) -0.009(6)
C53 0.062(7) 0.099(10) 0.127(12) 0.003(8) 0.023(7) -0.024(7)
C55 0.069(7) 0.082(8) 0.123(11) -0.066(8) -0.008(7) -0.002(6)
C56 0.080(8) 0.061(7) 0.141(12) 0.017(7) 0.022(8) 0.015(6)
C57 0.073(8) 0.105(11) 0.183(16) -0.024(10) -0.062(10) 0.015(8)
C58 0.076(9) 0.163(15) 0.117(13) 0.047(11) -0.010(8) 0.003(9)
O3 0.154(11) 0.293(19) 0.225(17) 0.186(15) -0.107(12) -0.107(12)
C59 0.157(9) 0.107(7) 0.072(6) -0.028(5) 0.033(6) -0.077(7)
C60 0.082(9) 0.183(17) 0.198(18) -0.146(15) -0.033(10) -0.011(10)
C61 0.171(17) 0.139(15) 0.104(13) 0.038(11) 0.011(12) -0.031(13)
C63 0.095(12) 0.38(4) 0.148(17) 0.13(2) -0.061(12) -0.090(17)
C64 0.29(2) 0.170(17) 0.042(8) -0.031(9) 0.059(11) -0.079(16)
C65 0.083(11) 0.30(3) 0.21(2) 0.15(2) 0.064(13) 0.060(15)
C75 0.172(12) 0.183(13) 0.093(8) -0.048(8) 0.043(8) -0.072(10)

loop_
_atom_type_symbol
_atom_type_description
_atom_type_scat_dispersion_real
_atom_type_scat_dispersion_imag
_atom_type_scat_source
C C 0.0033 0.0016 'International Tables Vol C Tables 4.2.6.8 and 6.1.1.4'
H H 0.0000 0.0000 'International Tables Vol C Tables 4.2.6.8 and 6.1.1.4'
N N 0.0061 0.0033 'International Tables Vol C Tables 4.2.6.8 and 6.1.1.4'
O O 0.0106 0.0060 'International Tables Vol C Tables 4.2.6.8 and 6.1.1.4'
Ge Ge 0.1547 1.8001 'International Tables Vol C Tables 4.2.6.8 and 6.1.1.4'
Te Te -0.5308 1.6751 'International Tables Vol C Tables 4.2.6.8 and 6.1.1.4'

loop_
_geom_angle_atom_site_label_1
_geom_angle_atom_site_label_2
_geom_angle_atom_site_label_3
_geom_angle
O1 Ge1 N2 101.3(2)
O1 Ge1 N1 108.1(3)
N2 Ge1 N1 84.3(3)
O1 Ge1 Te1 119.61(17)
N2 Ge1 Te1 119.55(18)
N1 Ge1 Te1 117.72(18)
O1 Ge2 N3 103.3(3)
O1 Ge2 N4 104.8(3)
N3 Ge2 N4 84.4(3)
O1 Ge2 Te2 117.69(17)
N3 Ge2 Te2 116.20(18)
N4 Ge2 Te2 124.31(19)
O2 Ge4 N8 102.3(3)
O2 Ge4 N7 104.0(3)
N8 Ge4 N7 84.2(3)
O2 Ge4 Te4 118.83(18)
N8 Ge4 Te4 127.2(2)
N7 Ge4 Te4 113.38(18)
O2 Ge3 N5 102.2(3)
O2 Ge3 N6 106.0(3)
N5 Ge3 N6 84.1(3)
O2 Ge3 Te3 120.63(18)
N5 Ge3 Te3 119.0(2)
N6 Ge3 Te3 118.2(2)
C8 N3 C30 124.3(6)
C8 N3 Ge2 113.8(5)
C30 N3 Ge2 121.2(5)
Ge2 O1 Ge1 133.2(3)
C14 N4 C36 124.6(6)
C14 N4 Ge2 114.5(5)
C36 N4 Ge2 120.7(5)
C22 N7 C34 125.5(7)
C22 N7 Ge4 115.0(5)
C34 N7 Ge4 118.8(5)
N2 C7 C6 121.1(7)
N2 C7 C1 113.7(6)
C6 C7 C1 125.1(7)
C28 N8 C33 121.5(6)
C28 N8 Ge4 114.1(5)
C33 N8 Ge4 123.3(5)
Ge3 O2 Ge4 136.1(3)
N3 C8 C9 119.6(7)
N3 C8 C14 112.9(6)
C9 C8 C14 127.5(7)
C15 N5 C37 120.9(6)
C15 N5 Ge3 115.1(5)
C37 N5 Ge3 123.6(5)
N5 C15 C16 122.8(7)
N5 C15 C21 111.9(6)
C16 C15 C21 125.2(7)
C1 N1 C29 124.6(6)
C1 N1 Ge1 114.1(5)
C29 N1 Ge1 120.4(5)
N7 C22 C23 122.3(7)
N7 C22 C28 112.7(7)
C23 C22 C28 124.9(7)
N4 C14 C13 122.4(8)
N4 C14 C8 114.3(6)
C13 C14 C8 123.2(7)
N8 C28 C27 121.4(7)
N8 C28 C22 113.9(6)
C27 C28 C22 124.7(7)
C2 C3 C4 130.7(8)
C2 C3 H3 114.6
C4 C3 H3 114.6
C7 N2 C31 123.0(6)
C7 N2 Ge1 114.0(5)
C31 N2 Ge1 122.8(5)
C21 N6 C40 125.5(7)
C21 N6 Ge3 114.6(5)
C40 N6 Ge3 119.2(5)
N1 C1 C2 122.2(7)
N1 C1 C7 113.0(6)
C2 C1 C7 124.9(7)
C5 C4 C3 126.0(7)
C5 C4 H4 117.0
C3 C4 H4 117.0
C5 C6 C7 131.5(8)
C5 C6 H6 114.2
C7 C6 H6 114.2
C28 C27 C26 132.0(7)
C28 C27 H27 114.0
C26 C27 H27 114.0
C25 C26 C27 128.8(8)
C25 C26 H26 115.6
C27 C26 H26 115.6
C4 C5 C6 129.7(8)
C4 C5 H5 115.2
C6 C5 H5 115.1
C24 C23 C22 132.9(8)
C24 C23 H23 113.5
C22 C23 H23 113.5
C19 C20 C21 133.0(8)
C19 C20 H20 113.5
C21 C20 H20 113.5
C17 C16 C15 131.9(8)
C17 C16 H16 114.0
C15 C16 H16 114.0
C18 C17 C16 129.5(8)
C18 C17 H17 115.2
C16 C17 H17 115.2
C3 C2 C1 131.8(8)
C3 C2 H2 114.1
C1 C2 H2 114.1
C11 C10 C9 131.2(9)
C11 C10 H10 114.4
C9 C10 H10 114.4
C12 C13 C14 132.4(9)
C12 C13 H13 113.8
C14 C13 H13 113.8
N6 C21 C20 122.9(7)
N6 C21 C15 113.8(7)
C20 C21 C15 123.3(7)
C18 C19 C20 129.8(9)
C18 C19 H19 115.1
C20 C19 H19 115.1
C10 C9 C8 129.3(8)
C10 C9 H9 115.4
C8 C9 H9 115.4
C23 C24 C25 128.9(8)
C23 C24 H24 115.5
C25 C24 H24 115.5
C17 C18 C19 127.0(8)
C17 C18 H18 116.5
C19 C18 H18 116.5
C26 C25 C24 127.7(8)
C26 C25 H25 116.1
C24 C25 H25 116.1
C11 C12 C13 130.1(9)
C11 C12 H12 115.0
C13 C12 H12 115.0
C10 C11 C12 126.1(8)
C10 C11 H11 117.0
C12 C11 H11 117.0
N1 C29 C45 112.5(8)
N1 C29 H29A 109.1
C45 C29 H29A 109.2
N1 C29 H29B 109.1
C45 C29 H29B 109.1
H29A C29 H29B 107.8
N3 C30 C59 116.9(7)
N3 C30 H30A 108.1
C59 C30 H30A 107.9
N3 C30 H30B 108.1
C59 C30 H30B 108.3
H30A C30 H30B 107.3
N2 C31 C44 114.0(7)
N2 C31 H31A 108.8
C44 C31 H31A 108.7
N2 C31 H31B 108.7
C44 C31 H31B 108.7
H31A C31 H31B 107.6
C41 C32 C38 110.0(7)
C41 C32 C33 109.6(7)
C38 C32 C33 111.7(7)
C41 C32 H32 108.5
C38 C32 H32 108.5
C33 C32 H32 108.5
N8 C33 C32 116.3(7)
N8 C33 H33A 108.2
C32 C33 H33A 108.2
N8 C33 H33B 108.2
C32 C33 H33B 108.2
H33A C33 H33B 107.4
N7 C34 C47 113.5(7)
N7 C34 H34A 108.9
C47 C34 H34A 108.9
N7 C34 H34B 108.9
C47 C34 H34B 108.9
H34A C34 H34B 107.7
C43 C35 C42 111.8(8)
C43 C35 C36 115.4(7)
C42 C35 C36 106.9(8)
C43 C35 H35 107.4
C42 C35 H35 107.5
C36 C35 H35 107.4
N4 C36 C35 115.8(7)
N4 C36 H36A 108.3
C35 C36 H36A 108.3
N4 C36 H36B 108.3
C35 C36 H36B 108.3
H36A C36 H36B 107.4
N5 C37 C39 113.0(7)
N5 C37 H37A 109.0
C39 C37 H37A 109.0
N5 C37 H37B 109.0
C39 C37 H37B 109.0
H37A C37 H37B 107.8
C32 C38 H38A 109.5
C32 C38 H38B 109.5
H38A C38 H38B 109.5
C32 C38 H38C 109.5
H38A C38 H38C 109.5
H38B C38 H38C 109.5
C46 C39 C50 112.6(8)
C46 C39 C37 114.3(8)
C50 C39 C37 107.0(8)
C46 C39 H39 107.6
C50 C39 H39 107.6
C37 C39 H39 107.6
N6 C40 C55 111.7(9)
N6 C40 H40A 109.3
C55 C40 H40A 109.3
N6 C40 H40B 109.3
C55 C40 H40B 109.3
H40A C40 H40B 107.9
C32 C41 H41A 109.5
C32 C41 H41B 109.5
H41A C41 H41B 109.5
C32 C41 H41C 109.5
H41A C41 H41C 109.5
H41B C41 H41C 109.5
C35 C42 H42A 109.5
C35 C42 H42B 109.5
H42A C42 H42B 109.5
C35 C42 H42C 109.5
H42A C42 H42C 109.5
H42B C42 H42C 109.5
C35 C43 H43A 109.5
C35 C43 H43B 109.5
H43A C43 H43B 109.5
C35 C43 H43C 109.5
H43A C43 H43C 109.5
H43B C43 H43C 109.5
C56 C44 C31 115.6(9)
C56 C44 C57 107.0(10)
C31 C44 C57 106.7(10)
C56 C44 H44 109.1
C31 C44 H44 109.1
C57 C44 H44 109.1
C51 C45 C29 119.7(11)
C51 C45 C48 113.0(11)
C29 C45 C48 105.1(11)
C51 C45 H45 106.1
C29 C45 H45 106.0
C48 C45 H45 106.0
C39 C46 H46A 109.5
C39 C46 H46B 109.5
H46A C46 H46B 109.5
C39 C46 H46C 109.5
H46A C46 H46C 109.5
H46B C46 H46C 109.5
C34 C47 C53 108.9(9)
C34 C47 C49 111.2(9)
C53 C47 C49 111.8(9)
C34 C47 H47 108.3
C53 C47 H47 108.3
C49 C47 H47 108.3
C45 C48 H48A 109.6
C45 C48 H48B 109.5
H48A C48 H48B 109.5
C45 C48 H48C 109.4
H48A C48 H48C 109.5
H48B C48 H48C 109.5
C47 C49 H49A 109.5
C47 C49 H49B 109.5
H49A C49 H49B 109.5
C47 C49 H49C 109.5
H49A C49 H49C 109.5
H49B C49 H49C 109.5
C39 C50 H50A 109.5
C39 C50 H50B 109.5
H50A C50 H50B 109.5
C39 C50 H50C 109.5
H50A C50 H50C 109.5
H50B C50 H50C 109.5
C45 C51 H51A 109.6
C45 C51 H51B 109.4
H51A C51 H51B 109.5
C45 C51 H51C 109.4
H51A C51 H51C 109.5
H51B C51 H51C 109.5
C55 C52 H52A 109.5
C55 C52 H52B 109.5
H52A C52 H52B 109.5
C55 C52 H52C 109.5
H52A C52 H52C 109.5
H52B C52 H52C 109.5
C47 C53 H53A 109.5
C47 C53 H53B 109.5
H53A C53 H53B 109.5
C47 C53 H53C 109.5
H53A C53 H53C 109.5
H53B C53 H53C 109.5
C52 C55 C60 113.1(12)
C52 C55 C40 112.0(9)
C60 C55 C40 106.4(13)
C52 C55 H55 108.4
C60 C55 H55 108.4
C40 C55 H55 108.4
C44 C56 H56A 109.5
C44 C56 H56B 109.5
H56A C56 H56B 109.5
C44 C56 H56C 109.5
H56A C56 H56C 109.5
H56B C56 H56C 109.5
C44 C57 H57A 109.5
C44 C57 H57B 109.5
H57A C57 H57B 109.5
C44 C57 H57C 109.5
H57A C57 H57C 109.5
H57B C57 H57C 109.5
C63 C58 C61 108.0(14)
C63 C58 H58A 110.1
C61 C58 H58A 110.1
C63 C58 H58B 110.1
C61 C58 H58B 110.1
H58A C58 H58B 108.4
C63 O3 C65 107.0(14)
C75 C59 C30 126.9(12)
C75 C59 C64 117.2(13)
C30 C59 C64 110.0(10)
C75 C59 H59 98.0
C30 C59 H59 98.1
C64 C59 H59 98.1
C55 C60 H60A 109.5
C55 C60 H60B 109.5
H60A C60 H60B 109.5
C55 C60 H60C 109.5
H60A C60 H60C 109.5
H60B C60 H60C 109.5
C58 C61 C65 99.9(13)
C58 C61 H61A 111.8
C65 C61 H61A 111.7
C58 C61 H61B 111.8
C65 C61 H61B 111.8
H61A C61 H61B 109.5
C58 C63 O3 111.2(15)
C58 C63 H63A 109.4
O3 C63 H63A 109.4
C58 C63 H63B 109.4
O3 C63 H63B 109.4
H63A C63 H63B 108.0
C59 C64 H64A 109.3
C59 C64 H64B 109.6
H64A C64 H64B 109.5
C59 C64 H64C 109.5
H64A C64 H64C 109.5
H64B C64 H64C 109.5
O3 C65 C61 104.8(14)
O3 C65 H65A 110.8
C61 C65 H65A 110.8
O3 C65 H65B 110.8
C61 C65 H65B 110.8
H65A C65 H65B 108.9
C59 C75 H75A 109.2
C59 C75 H75B 109.7
H75A C75 H75B 109.5
C59 C75 H75C 109.6
H75A C75 H75C 109.5
H75B C75 H75C 109.5

loop_
_geom_bond_atom_site_label_1
_geom_bond_atom_site_label_2
_geom_bond_distance
Te1 Ge1 2.4341(10)
Te2 Ge2 2.4264(10)
Te4 Ge4 2.4146(10)
Te3 Ge3 2.4349(10)
Ge1 O1 1.766(5)
Ge1 N2 1.876(6)
Ge1 N1 1.896(6)
Ge2 O1 1.762(5)
Ge2 N3 1.886(6)
Ge2 N4 1.892(6)
Ge4 O2 1.772(5)
Ge4 N8 1.890(6)
Ge4 N7 1.894(6)
Ge3 O2 1.758(5)
Ge3 N5 1.874(6)
Ge3 N6 1.888(7)
N3 C8 1.371(9)
N3 C30 1.472(9)
N4 C14 1.329(10)
N4 C36 1.466(10)
N7 C22 1.342(9)
N7 C34 1.475(10)
C7 N2 1.339(9)
C7 C6 1.408(10)
C7 C1 1.472(10)
N8 C28 1.351(9)
N8 C33 1.469(9)
C8 C9 1.412(10)
C8 C14 1.455(11)
N5 C15 1.338(10)
N5 C37 1.486(9)
C15 C16 1.400(10)
C15 C21 1.490(10)
N1 C1 1.333(9)
N1 C29 1.462(9)
C22 C23 1.382(11)
C22 C28 1.471(11)
C14 C13 1.424(11)
C28 C27 1.394(11)
C3 C2 1.375(11)
C3 C4 1.379(12)
C3 H3 0.9300
N2 C31 1.470(9)
N6 C21 1.312(10)
N6 C40 1.478(10)
C1 C2 1.405(10)
C4 C5 1.367(11)
C4 H4 0.9300
C6 C5 1.404(11)
C6 H6 0.9300
C27 C26 1.394(11)
C27 H27 0.9300
C26 C25 1.358(11)
C26 H26 0.9300
C5 H5 0.9300
C23 C24 1.367(11)
C23 H23 0.9300
C20 C19 1.372(12)
C20 C21 1.405(11)
C20 H20 0.9300
C16 C17 1.392(12)
C16 H16 0.9300
C17 C18 1.357(13)
C17 H17 0.9300
C2 H2 0.9300
C10 C11 1.367(13)
C10 C9 1.389(11)
C10 H10 0.9300
C13 C12 1.375(12)
C13 H13 0.9300
C19 C18 1.370(12)
C19 H19 0.9300
C9 H9 0.9300
C24 C25 1.367(12)
C24 H24 0.9300
C18 H18 0.9300
C25 H25 0.9300
C12 C11 1.371(13)
C12 H12 0.9300
C11 H11 0.9300
C29 C45 1.574(15)
C29 H29A 0.9700
C29 H29B 0.9700
C30 C59 1.478(14)
C30 H30A 0.9700
C30 H30B 0.9700
C31 C44 1.525(13)
C31 H31A 0.9700
C31 H31B 0.9700
C32 C41 1.502(12)
C32 C38 1.514(12)
C32 C33 1.538(12)
C32 H32 0.9800
C33 H33A 0.9700
C33 H33B 0.9700
C34 C47 1.517(13)
C34 H34A 0.9700
C34 H34B 0.9700
C35 C43 1.512(13)
C35 C42 1.530(13)
C35 C36 1.530(11)
C35 H35 0.9800
C36 H36A 0.9700
C36 H36B 0.9700
C37 C39 1.542(12)
C37 H37A 0.9700
C37 H37B 0.9700
C38 H38A 0.9600
C38 H38B 0.9600
C38 H38C 0.9600
C39 C46 1.496(13)
C39 C50 1.539(13)
C39 H39 0.9800
C40 C55 1.552(16)
C40 H40A 0.9700
C40 H40B 0.9700
C41 H41A 0.9600
C41 H41B 0.9600
C41 H41C 0.9600
C42 H42A 0.9600
C42 H42B 0.9600
C42 H42C 0.9600
C43 H43A 0.9600
C43 H43B 0.9600
C43 H43C 0.9600
C44 C56 1.503(14)
C44 C57 1.540(15)
C44 H44 0.9800
C45 C51 1.399(19)
C45 C48 1.568(16)
C45 H45 0.9800
C46 H46A 0.9600
C46 H46B 0.9600
C46 H46C 0.9600
C47 C53 1.544(14)
C47 C49 1.538(15)
C47 H47 0.9800
C48 H48A 0.9600
C48 H48B 0.9600
C48 H48C 0.9600
C49 H49A 0.9600
C49 H49B 0.9600
C49 H49C 0.9600
C50 H50A 0.9600
C50 H50B 0.9600
C50 H50C 0.9600
C51 H51A 0.9600
C51 H51B 0.9600
C51 H51C 0.9600
C52 C55 1.490(18)
C52 H52A 0.9600
C52 H52B 0.9600
C52 H52C 0.9600
C53 H53A 0.9600
C53 H53B 0.9600
C53 H53C 0.9600
C55 C60 1.515(16)
C55 H55 0.9800
C56 H56A 0.9600
C56 H56B 0.9600
C56 H56C 0.9600
C57 H57A 0.9600
C57 H57B 0.9600
C57 H57C 0.9600
C58 C63 1.310(19)
C58 C61 1.468(19)
C58 H58A 0.9700
C58 H58B 0.9700
O3 C63 1.333(18)
O3 C65 1.36(2)
C59 C75 1.386(13)
C59 C64 1.506(17)
C59 H59 0.9800
C60 H60A 0.9600
C60 H60B 0.9600
C60 H60C 0.9600
C61 C65 1.48(2)
C61 H61A 0.9700
C61 H61B 0.9700
C63 H63A 0.9700
C63 H63B 0.9700
C64 H64A 0.9600
C64 H64B 0.9600
C64 H64C 0.9600
C65 H65A 0.9700
C65 H65B 0.9700
C75 H75A 0.9600
C75 H75B 0.9600
C75 H75C 0.9600

loop_
_geom_torsion_atom_site_label_1
_geom_torsion_atom_site_label_2
_geom_torsion_atom_site_label_3
_geom_torsion_atom_site_label_4
_geom_torsion
O1 Ge2 N3 C8 105.3(5)
N4 Ge2 N3 C8 1.4(5)
Te2 Ge2 N3 C8 -124.3(4)
O1 Ge2 N3 C30 -84.1(6)
N4 Ge2 N3 C30 172.0(6)
Te2 Ge2 N3 C30 46.3(6)
N3 Ge2 O1 Ge1 169.5(4)
N4 Ge2 O1 Ge1 -102.9(4)
Te2 Ge2 O1 Ge1 40.0(5)
N2 Ge1 O1 Ge2 163.7(4)
N1 Ge1 O1 Ge2 -108.6(4)
Te1 Ge1 O1 Ge2 29.9(5)
O1 Ge2 N4 C14 -101.7(5)
N3 Ge2 N4 C14 0.6(5)
Te2 Ge2 N4 C14 118.7(5)
O1 Ge2 N4 C36 83.1(6)
N3 Ge2 N4 C36 -174.6(6)
Te2 Ge2 N4 C36 -56.6(6)
O2 Ge4 N7 C22 103.8(5)
N8 Ge4 N7 C22 2.5(5)
Te4 Ge4 N7 C22 -125.7(5)
O2 Ge4 N7 C34 -85.4(6)
N8 Ge4 N7 C34 173.3(6)
Te4 Ge4 N7 C34 45.1(6)
O2 Ge4 N8 C28 -105.2(5)
N7 Ge4 N8 C28 -2.0(5)
Te4 Ge4 N8 C28 113.0(5)
O2 Ge4 N8 C33 62.5(6)
N7 Ge4 N8 C33 165.6(6)
Te4 Ge4 N8 C33 -79.3(6)
N5 Ge3 O2 Ge4 151.9(4)
N6 Ge3 O2 Ge4 -120.8(5)
Te3 Ge3 O2 Ge4 17.1(5)
N8 Ge4 O2 Ge3 -88.6(5)
N7 Ge4 O2 Ge3 -175.6(4)
Te4 Ge4 O2 Ge3 57.2(5)
C30 N3 C8 C9 4.3(10)
Ge2 N3 C8 C9 174.6(5)
C30 N3 C8 C14 -173.3(6)
Ge2 N3 C8 C14 -3.0(7)
O2 Ge3 N5 C15 111.7(5)
N6 Ge3 N5 C15 6.5(6)
Te3 Ge3 N5 C15 -112.6(5)
O2 Ge3 N5 C37 -76.6(6)
N6 Ge3 N5 C37 178.3(6)
Te3 Ge3 N5 C37 59.2(6)
C37 N5 C15 C16 -1.4(11)
Ge3 N5 C15 C16 170.6(6)
C37 N5 C15 C21 -178.2(7)
Ge3 N5 C15 C21 -6.1(8)
O1 Ge1 N1 C1 -107.5(5)
N2 Ge1 N1 C1 -7.4(5)
Te1 Ge1 N1 C1 113.1(5)
O1 Ge1 N1 C29 82.6(5)
N2 Ge1 N1 C29 -177.3(5)
Te1 Ge1 N1 C29 -56.8(5)
C34 N7 C22 C23 9.2(12)
Ge4 N7 C22 C23 179.3(6)
C34 N7 C22 C28 -172.5(7)
Ge4 N7 C22 C28 -2.4(8)
C36 N4 C14 C13 -4.2(11)
Ge2 N4 C14 C13 -179.2(6)
C36 N4 C14 C8 172.7(6)
Ge2 N4 C14 C8 -2.4(8)
N3 C8 C14 N4 3.5(9)
C9 C8 C14 N4 -173.8(7)
N3 C8 C14 C13 -179.7(7)
C9 C8 C14 C13 3.0(12)
C33 N8 C28 C27 12.6(11)
Ge4 N8 C28 C27 -179.5(6)
C33 N8 C28 C22 -166.7(7)
Ge4 N8 C28 C22 1.2(8)
N7 C22 C28 N8 0.8(9)
C23 C22 C28 N8 179.0(7)
N7 C22 C28 C27 -178.4(7)
C23 C22 C28 C27 -0.2(12)
C6 C7 N2 C31 -5.6(11)
C1 C7 N2 C31 177.0(6)
C6 C7 N2 Ge1 169.1(6)
C1 C7 N2 Ge1 -8.3(8)
O1 Ge1 N2 C7 116.1(5)
N1 Ge1 N2 C7 8.7(5)
Te1 Ge1 N2 C7 -110.0(5)
O1 Ge1 N2 C31 -69.2(6)
N1 Ge1 N2 C31 -176.6(6)
Te1 Ge1 N2 C31 64.7(6)
O2 Ge3 N6 C21 -106.6(6)
N5 Ge3 N6 C21 -5.5(6)
Te3 Ge3 N6 C21 114.4(6)
O2 Ge3 N6 C40 82.1(7)
N5 Ge3 N6 C40 -176.8(7)
Te3 Ge3 N6 C40 -57.0(7)
C29 N1 C1 C2 -4.2(11)
Ge1 N1 C1 C2 -173.6(5)
C29 N1 C1 C7 174.2(6)
Ge1 N1 C1 C7 4.7(7)
N2 C7 C1 N1 2.3(9)
C6 C7 C1 N1 -175.0(7)
N2 C7 C1 C2 -179.4(7)
C6 C7 C1 C2 3.4(11)
C2 C3 C4 C5 -5.5(15)
N2 C7 C6 C5 178.1(8)
C1 C7 C6 C5 -4.9(13)
N8 C28 C27 C26 178.9(8)
C22 C28 C27 C26 -2.0(14)
C28 C27 C26 C25 1.5(16)
C3 C4 C5 C6 5.7(14)
C7 C6 C5 C4 0.0(15)
N7 C22 C23 C24 -179.7(9)
C28 C22 C23 C24 2.3(15)
N5 C15 C16 C17 177.9(8)
C21 C15 C16 C17 -5.8(14)
C15 C16 C17 C18 2.2(16)
C4 C3 C2 C1 1.2(16)
N1 C1 C2 C3 178.2(8)
C7 C1 C2 C3 0.0(13)
N4 C14 C13 C12 179.0(9)
C8 C14 C13 C12 2.5(14)
C40 N6 C21 C20 -6.9(14)
Ge3 N6 C21 C20 -177.6(7)
C40 N6 C21 C15 174.2(8)
Ge3 N6 C21 C15 3.5(9)
C19 C20 C21 N6 177.1(10)
C19 C20 C21 C15 -4.1(16)
N5 C15 C21 N6 1.7(10)
C16 C15 C21 N6 -175.0(8)
N5 C15 C21 C20 -177.2(8)
C16 C15 C21 C20 6.1(13)
C21 C20 C19 C18 2.1(18)
C11 C10 C9 C8 4.0(15)
N3 C8 C9 C10 175.7(8)
C14 C8 C9 C10 -7.2(13)
C22 C23 C24 C25 -1.5(17)
C16 C17 C18 C19 1.1(17)
C20 C19 C18 C17 -1.7(17)
C27 C26 C25 C24 0.5(16)
C23 C24 C25 C26 -0.6(16)
C14 C13 C12 C11 -1.9(17)
C9 C10 C11 C12 2.1(17)
C13 C12 C11 C10 -2.6(17)
C1 N1 C29 C45 94.1(9)
Ge1 N1 C29 C45 -97.1(8)
C8 N3 C30 C59 -85.1(12)
Ge2 N3 C30 C59 105.2(10)
C7 N2 C31 C44 -73.4(9)
Ge1 N2 C31 C44 112.4(7)
C28 N8 C33 C32 -87.2(9)
Ge4 N8 C33 C32 106.0(7)
C41 C32 C33 N8 173.2(7)
C38 C32 C33 N8 -64.6(9)
C22 N7 C34 C47 -106.7(9)
Ge4 N7 C34 C47 83.6(8)
C14 N4 C36 C35 92.7(9)
Ge2 N4 C36 C35 -92.5(7)
C43 C35 C36 N4 -61.2(10)
C42 C35 C36 N4 173.8(7)
C15 N5 C37 C39 -77.2(9)
Ge3 N5 C37 C39 111.5(7)
N5 C37 C39 C46 -66.9(10)
N5 C37 C39 C50 167.7(8)
C21 N6 C40 C55 103.0(10)
Ge3 N6 C40 C55 -86.6(9)
N2 C31 C44 C56 -67.0(12)
N2 C31 C44 C57 174.2(9)
N1 C29 C45 C51 -54.8(18)
N1 C29 C45 C48 176.9(8)
N7 C34 C47 C53 -166.8(8)
N7 C34 C47 C49 69.6(11)
N6 C40 C55 C52 -64.1(12)
N6 C40 C55 C60 171.9(9)
N3 C30 C59 C75 -16(2)
N3 C30 C59 C64 -168.2(12)
C63 C58 C61 C65 -13(3)
C61 C58 C63 O3 -5(3)
C65 O3 C63 C58 23(3)
C63 O3 C65 C61 -31(3)
C58 C61 C65 O3 26(2)

loop_
_platon_squeeze_void_nr
_platon_squeeze_void_average_x
_platon_squeeze_void_average_y
_platon_squeeze_void_average_z
_platon_squeeze_void_volume
_platon_squeeze_void_count_electrons
_platon_squeeze_void_content
1 0.000 0.000 0.000 407 96 ' '
2 0.000 0.000 0.500 499 18 ' '
3 0.500 0.500 0.000 500 18 ' '
4 0.500 0.500 0.500 406 96 ' '
